data_4324218
loop_
_publ_author_name
'Xiao-Yan Tang'
'Ai-Xia Zheng'
'Hai Shang'
'Rong-Xin Yuan'
'Hong-Xi Li'
'Zhi-Gang Ren'
'Jian-Ping Lang'

_publ_contact_author_address
;         
School of Chemistry and Chemical Engineering, 
Suzhou University, Suzhou 215123, Jiangsu, 
P. R. China
;
_publ_contact_author_email jplang@suda.edu.cn
_publ_contact_author_fax 86-512-65880089
_publ_contact_author_name 'Jian-Ping Lang'
_publ_contact_author_phone 86-512-65882865
_publ_section_title
;
 Binding of a Coordinatively Unsaturated Mercury(II) Thiolate Compound by
 Carboxylate Anions
;
_journal_name_full 'Inorganic Chemistry'
_journal_page_first 503
_journal_page_last 516
_journal_paper_doi 10.1021/ic101587h
_journal_volume 50
_journal_year 2011
_chemical_formula_moiety '2(C25 H31 Hg N2 O2 S2), 2(F6 P), H2 O'
_chemical_formula_sum 'C50 H64 F12 Hg2 N4 O5 P2 S4'
_chemical_formula_weight 1620.45
_chemical_name_systematic
; 
 ? 
;
_space_group_IT_number 60
_symmetry_cell_setting orthorhombic
_symmetry_space_group_name_Hall '-P 2n 2ab'
_symmetry_space_group_name_H-M 'P b c n'
_atom_sites_solution_hydrogens geom
_atom_sites_solution_primary direct
_atom_sites_solution_secondary difmap
_cell_angle_alpha 90.00
_cell_angle_beta 90.00
_cell_angle_gamma 90.00
_cell_formula_units_Z 4
_cell_length_a 23.676(5)
_cell_length_b 9.0739(18)
_cell_length_c 28.876(6)
_cell_measurement_reflns_used 18113
_cell_measurement_temperature 213(2)
_cell_measurement_theta_max 25.3491
_cell_measurement_theta_min 3.0863
_cell_volume 6204(2)
_computing_cell_refinement 'CrystalClear, Ver. 1.30 (Rigaku/MSC, 2001)'
_computing_data_collection 'CrystalClear, Ver. 1.30 (Rigaku/MSC, 2001)'
_computing_data_reduction 'CrystalStructure, Ver. 3.60 (Rigaku/MSC, 2004)'
_computing_molecular_graphics 'SHELXL-97 (Sheldrick, 1997)'
_computing_publication_material 'SHELXL-97 (Sheldrick, 1997)'
_computing_structure_refinement 'SHELXL-97 (Sheldrick, 1997)'
_computing_structure_solution 'SHELXS-97 (Sheldrick, 1990)'
_diffrn_ambient_temperature 213(2)
_diffrn_measured_fraction_theta_full 0.997
_diffrn_measured_fraction_theta_max 0.997
_diffrn_measurement_device_type 'Rigaku Mercury'
_diffrn_measurement_method \w
_diffrn_radiation_monochromator graphite
_diffrn_radiation_source 'fine-focus sealed tube'
_diffrn_radiation_type MoK\a
_diffrn_radiation_wavelength 0.71073
_diffrn_reflns_av_R_equivalents 0.0552
_diffrn_reflns_av_sigmaI/netI 0.0285
_diffrn_reflns_limit_h_max 28
_diffrn_reflns_limit_h_min -28
_diffrn_reflns_limit_k_max 9
_diffrn_reflns_limit_k_min -10
_diffrn_reflns_limit_l_max 34
_diffrn_reflns_limit_l_min -34
_diffrn_reflns_number 56687
_diffrn_reflns_theta_full 25.35
_diffrn_reflns_theta_max 25.35
_diffrn_reflns_theta_min 3.16
_diffrn_standards_decay_% 0
_diffrn_standards_interval_count 0
_diffrn_standards_interval_time 0
_diffrn_standards_number 0
_exptl_absorpt_coefficient_mu 5.211
_exptl_absorpt_correction_T_max 0.3531
_exptl_absorpt_correction_T_min 0.1716
_exptl_absorpt_correction_type multi-scan
_exptl_absorpt_process_details 'Jacobson, R. (1998) Private Communication.'
_exptl_crystal_colour Colorless
_exptl_crystal_density_diffrn 1.735
_exptl_crystal_description Block
_exptl_crystal_F_000 3176
_exptl_crystal_size_max 0.36
_exptl_crystal_size_mid 0.35
_exptl_crystal_size_min 0.20
_refine_diff_density_max 1.775
_refine_diff_density_min -0.757
_refine_diff_density_rms 0.121
_refine_ls_extinction_method none
_refine_ls_goodness_of_fit_ref 1.226
_refine_ls_hydrogen_treatment constr
_refine_ls_matrix_type full
_refine_ls_number_parameters 367
_refine_ls_number_reflns 5667
_refine_ls_number_restraints 0
_refine_ls_restrained_S_all 1.226
_refine_ls_R_factor_all 0.0649
_refine_ls_R_factor_gt 0.0575
_refine_ls_shift/su_max 0.000
_refine_ls_shift/su_mean 0.000
_refine_ls_structure_factor_coef Fsqd
_refine_ls_weighting_details 'calc w=1/[\s^2^(Fo^2^)+(0.0379P)^2^+44.8511P] where P=(Fo^2^+2Fc^2^)/3'
_refine_ls_weighting_scheme calc
_refine_ls_wR_factor_gt 0.1265
_refine_ls_wR_factor_ref 0.1296
_reflns_number_gt 5113
_reflns_number_total 5667
_reflns_threshold_expression >2sigma(I)
_cod_data_source_file ic101587h_si_002_4.cif
_cod_data_source_block 4
_cod_database_code 4324218

loop_
_symmetry_equiv_pos_as_xyz
'x, y, z'
'-x+1/2, -y+1/2, z+1/2'
'-x, y, -z+1/2'
'x+1/2, -y+1/2, -z'
'-x, -y, -z'
'x-1/2, y-1/2, -z-1/2'
'x, -y, z-1/2'
'-x-1/2, y-1/2, z'

loop_
_atom_site_label
_atom_site_type_symbol
_atom_site_fract_x
_atom_site_fract_y
_atom_site_fract_z
_atom_site_U_iso_or_equiv
_atom_site_adp_type
_atom_site_occupancy
_atom_site_symmetry_multiplicity
_atom_site_calc_flag
_atom_site_refinement_flags
Hg1 Hg 0.091399(13) 1.16180(4) 0.461513(11) 0.04180(13) Uani 1 1 d .
P1 P 0.14210(11) 0.0366(3) 0.67338(9) 0.0578(7) Uani 1 1 d .
S1 S 0.17416(10) 1.0233(3) 0.45395(9) 0.0587(7) Uani 1 1 d .
S2 S 0.00752(10) 1.2907(3) 0.47691(8) 0.0465(5) Uani 1 1 d .
O1 O 0.0969(3) 1.2505(8) 0.3777(2) 0.0598(18) Uani 1 1 d .
O2 O 0.1532(3) 1.3738(7) 0.4249(2) 0.0570(17) Uani 1 1 d .
O3 O 0.9843(6) 0.3799(18) 0.3362(11) 0.158(12) Uani 0.50 1 d P
H26 H 1.0144 0.3540 0.3475 0.237 Uiso 0.50 1 d PR
H27 H 0.9631 0.3083 0.3363 0.237 Uiso 0.50 1 d PR
N1 N 0.1626(3) 0.4832(9) 0.5766(3) 0.0524(19) Uani 1 1 d .
N2 N -0.0748(3) 1.1390(7) 0.6696(2) 0.0413(16) Uani 1 1 d .
C1 C 0.1686(3) 0.8676(11) 0.4904(3) 0.047(2) Uani 1 1 d .
C2 C 0.1420(4) 0.8700(11) 0.5330(3) 0.050(2) Uani 1 1 d .
H2 H 0.1249 0.9574 0.5433 0.060 Uiso 1 1 calc R
C3 C 0.1403(4) 0.7467(11) 0.5605(3) 0.050(2) Uani 1 1 d .
H3 H 0.1213 0.7498 0.5891 0.060 Uiso 1 1 calc R
C4 C 0.1664(3) 0.6179(10) 0.5465(3) 0.045(2) Uani 1 1 d .
C5 C 0.1944(4) 0.6165(12) 0.5038(4) 0.059(3) Uani 1 1 d .
H5 H 0.2124 0.5302 0.4935 0.071 Uiso 1 1 calc R
C6 C 0.1956(4) 0.7416(12) 0.4770(3) 0.056(2) Uani 1 1 d .
H6 H 0.2154 0.7405 0.4488 0.067 Uiso 1 1 calc R
C7 C 0.1030(4) 0.4301(13) 0.5769(4) 0.069(3) Uani 1 1 d .
H7A H 0.1009 0.3367 0.5932 0.104 Uiso 1 1 calc R
H7B H 0.0900 0.4172 0.5453 0.104 Uiso 1 1 calc R
H7C H 0.0793 0.5020 0.5924 0.104 Uiso 1 1 calc R
C8 C 0.1825(7) 0.5159(15) 0.6237(4) 0.101(5) Uani 1 1 d .
H8A H 0.1583 0.5900 0.6376 0.152 Uiso 1 1 calc R
H8B H 0.2210 0.5526 0.6224 0.152 Uiso 1 1 calc R
H8C H 0.1814 0.4268 0.6423 0.152 Uiso 1 1 calc R
C9 C 0.1980(6) 0.3577(13) 0.5582(6) 0.106(5) Uani 1 1 d .
H9A H 0.2374 0.3871 0.5575 0.159 Uiso 1 1 calc R
H9B H 0.1857 0.3331 0.5271 0.159 Uiso 1 1 calc R
H9C H 0.1936 0.2723 0.5781 0.159 Uiso 1 1 calc R
C10 C -0.0143(3) 1.2395(9) 0.5334(3) 0.0351(17) Uani 1 1 d .
C11 C -0.0544(3) 1.3275(10) 0.5548(3) 0.043(2) Uani 1 1 d .
H11 H -0.0685 1.4109 0.5393 0.052 Uiso 1 1 calc R
C12 C -0.0739(4) 1.2940(9) 0.5983(3) 0.043(2) Uani 1 1 d .
H12 H -0.1013 1.3543 0.6123 0.052 Uiso 1 1 calc R
C13 C -0.0534(3) 1.1714(9) 0.6221(3) 0.0380(18) Uani 1 1 d .
C14 C -0.0139(3) 1.0820(9) 0.6008(3) 0.043(2) Uani 1 1 d .
H14 H 0.0001 0.9986 0.6163 0.051 Uiso 1 1 calc R
C15 C 0.0052(3) 1.1156(9) 0.5566(3) 0.0417(19) Uani 1 1 d .
H15 H 0.0316 1.0535 0.5421 0.050 Uiso 1 1 calc R
C16 C -0.0466(4) 1.0107(10) 0.6911(3) 0.051(2) Uani 1 1 d .
H16A H -0.0534 0.9236 0.6725 0.077 Uiso 1 1 calc R
H16B H -0.0615 0.9956 0.7220 0.077 Uiso 1 1 calc R
H16C H -0.0062 1.0290 0.6929 0.077 Uiso 1 1 calc R
C17 C -0.1369(4) 1.1079(13) 0.6668(4) 0.063(3) Uani 1 1 d .
H17A H -0.1561 1.1921 0.6533 0.094 Uiso 1 1 calc R
H17B H -0.1516 1.0897 0.6976 0.094 Uiso 1 1 calc R
H17C H -0.1432 1.0218 0.6475 0.094 Uiso 1 1 calc R
C18 C -0.0662(7) 1.2697(13) 0.7001(4) 0.086(4) Uani 1 1 d .
H18A H -0.0261 1.2914 0.7022 0.130 Uiso 1 1 calc R
H18B H -0.0809 1.2488 0.7307 0.130 Uiso 1 1 calc R
H18C H -0.0858 1.3539 0.6871 0.130 Uiso 1 1 calc R
C19 C 0.1369(4) 1.3406(10) 0.3856(3) 0.045(2) Uani 1 1 d .
C20 C 0.1662(4) 1.4107(10) 0.3447(3) 0.044(2) Uani 1 1 d .
C21 C 0.1511(5) 1.3690(13) 0.2997(3) 0.068(3) Uani 1 1 d .
H21 H 0.1230 1.2978 0.2944 0.082 Uiso 1 1 calc R
C22 C 0.1791(6) 1.4368(16) 0.2632(4) 0.088(4) Uani 1 1 d .
H22 H 0.1693 1.4106 0.2328 0.105 Uiso 1 1 calc R
C23 C 0.2201(5) 1.5393(15) 0.2696(5) 0.083(4) Uani 1 1 d .
H23 H 0.2380 1.5836 0.2441 0.100 Uiso 1 1 calc R
C24 C 0.2349(4) 1.5771(13) 0.3140(5) 0.073(3) Uani 1 1 d .
H24 H 0.2631 1.6483 0.3187 0.087 Uiso 1 1 calc R
C25 C 0.2090(4) 1.5125(11) 0.3517(4) 0.056(2) Uani 1 1 d .
H25 H 0.2203 1.5375 0.3819 0.067 Uiso 1 1 calc R
F1 F 0.1900(4) 0.1469(10) 0.6829(5) 0.160(5) Uani 1 1 d .
F2 F 0.1391(5) 0.0867(10) 0.6224(3) 0.137(4) Uani 1 1 d .
F3 F 0.1866(3) -0.0864(9) 0.6610(3) 0.096(2) Uani 1 1 d .
F4 F 0.0951(3) -0.0767(11) 0.6606(4) 0.133(4) Uani 1 1 d .
F5 F 0.0958(3) 0.1531(10) 0.6863(3) 0.120(3) Uani 1 1 d .
F6 F 0.1448(4) -0.0139(14) 0.7245(3) 0.156(5) Uani 1 1 d .

loop_
_atom_site_aniso_label
_atom_site_aniso_U_11
_atom_site_aniso_U_22
_atom_site_aniso_U_33
_atom_site_aniso_U_23
_atom_site_aniso_U_13
_atom_site_aniso_U_12
Hg1 0.03579(19) 0.0526(2) 0.0370(2) 0.00068(15) 0.00126(13) -0.00226(15)
P1 0.0480(14) 0.084(2) 0.0412(13) -0.0049(13) 0.0031(11) 0.0011(14)
S1 0.0367(11) 0.0860(18) 0.0534(14) 0.0158(13) 0.0089(10) 0.0085(12)
S2 0.0442(12) 0.0499(12) 0.0454(12) 0.0124(10) 0.0072(10) 0.0051(10)
O1 0.067(4) 0.063(4) 0.050(4) 0.001(3) -0.003(3) -0.025(4)
O2 0.070(4) 0.060(4) 0.041(4) -0.002(3) 0.003(3) -0.014(3)
O3 0.036(9) 0.058(10) 0.38(4) -0.003(16) 0.050(15) 0.006(8)
N1 0.038(4) 0.048(4) 0.071(5) -0.008(4) -0.009(4) 0.007(3)
N2 0.050(4) 0.039(4) 0.034(4) 0.001(3) 0.005(3) 0.000(3)
C1 0.027(4) 0.070(6) 0.044(5) -0.006(4) -0.006(4) 0.009(4)
C2 0.044(5) 0.063(6) 0.041(5) -0.008(4) 0.000(4) 0.013(4)
C3 0.046(5) 0.060(6) 0.045(5) -0.008(5) 0.003(4) 0.008(5)
C4 0.031(4) 0.047(5) 0.055(6) -0.006(4) -0.011(4) 0.002(4)
C5 0.056(6) 0.062(6) 0.059(6) -0.016(5) 0.000(5) 0.015(5)
C6 0.053(6) 0.070(7) 0.044(5) -0.011(5) 0.004(4) 0.014(5)
C7 0.054(6) 0.074(7) 0.080(8) 0.004(6) -0.004(5) -0.017(5)
C8 0.141(12) 0.075(8) 0.089(9) 0.012(7) -0.061(9) -0.011(9)
C9 0.100(10) 0.057(7) 0.160(14) 0.016(8) 0.032(10) 0.022(7)
C10 0.029(4) 0.038(4) 0.038(4) 0.003(4) 0.006(3) -0.003(3)
C11 0.039(4) 0.044(5) 0.048(5) 0.011(4) 0.007(4) -0.002(4)
C12 0.045(5) 0.037(4) 0.047(5) -0.001(4) 0.009(4) 0.002(4)
C13 0.039(4) 0.040(4) 0.035(4) 0.001(4) -0.001(3) -0.004(4)
C14 0.040(5) 0.040(5) 0.047(5) 0.010(4) 0.002(4) 0.002(4)
C15 0.034(4) 0.045(5) 0.047(5) 0.002(4) 0.004(4) 0.003(4)
C16 0.063(6) 0.051(5) 0.040(5) 0.012(4) 0.002(4) -0.001(5)
C17 0.045(5) 0.084(7) 0.060(6) 0.011(6) 0.016(5) 0.004(5)
C18 0.159(13) 0.062(7) 0.038(6) -0.011(5) 0.006(7) -0.013(8)
C19 0.049(5) 0.045(5) 0.040(5) 0.001(4) 0.004(4) 0.003(4)
C20 0.044(5) 0.043(5) 0.043(5) 0.001(4) 0.005(4) 0.013(4)
C21 0.072(7) 0.088(8) 0.045(6) 0.005(6) 0.002(5) -0.010(6)
C22 0.106(10) 0.112(11) 0.045(6) 0.019(7) 0.017(6) 0.001(9)
C23 0.066(7) 0.094(9) 0.089(9) 0.036(8) 0.035(7) 0.006(7)
C24 0.045(6) 0.073(8) 0.100(10) 0.013(7) 0.022(6) -0.004(5)
C25 0.041(5) 0.061(6) 0.066(6) 0.007(5) 0.018(4) 0.005(5)
F1 0.095(6) 0.117(7) 0.267(14) -0.043(8) -0.024(8) -0.027(6)
F2 0.224(11) 0.126(7) 0.061(5) 0.017(5) 0.008(6) 0.039(8)
F3 0.073(4) 0.113(6) 0.103(5) -0.009(5) 0.010(4) 0.029(4)
F4 0.065(5) 0.125(7) 0.210(11) -0.020(7) -0.012(6) -0.013(5)
F5 0.109(6) 0.140(7) 0.111(6) -0.059(6) -0.014(5) 0.065(5)
F6 0.166(9) 0.245(12) 0.057(5) 0.018(6) 0.025(5) 0.075(9)

loop_
_atom_type_symbol
_atom_type_description
_atom_type_scat_dispersion_real
_atom_type_scat_dispersion_imag
_atom_type_scat_source
C C 0.0033 0.0016 'International Tables Vol C Tables 4.2.6.8 and 6.1.1.4'
H H 0.0000 0.0000 'International Tables Vol C Tables 4.2.6.8 and 6.1.1.4'
N N 0.0061 0.0033 'International Tables Vol C Tables 4.2.6.8 and 6.1.1.4'
O O 0.0106 0.0060 'International Tables Vol C Tables 4.2.6.8 and 6.1.1.4'
F F 0.0171 0.0103 'International Tables Vol C Tables 4.2.6.8 and 6.1.1.4'
P P 0.1023 0.0942 'International Tables Vol C Tables 4.2.6.8 and 6.1.1.4'
S S 0.1246 0.1234 'International Tables Vol C Tables 4.2.6.8 and 6.1.1.4'
Hg Hg -2.3894 9.2266 'International Tables Vol C Tables 4.2.6.8 and 6.1.1.4'

loop_
_geom_angle_atom_site_label_1
_geom_angle_atom_site_label_2
_geom_angle_atom_site_label_3
_geom_angle
S1 Hg1 S2 174.04(8)
S1 Hg1 O1 92.19(18)
S2 Hg1 O1 93.76(17)
S1 Hg1 O2 83.70(17)
S2 Hg1 O2 100.44(17)
O1 Hg1 O2 50.4(2)
F1 P1 F2 90.7(7)
F1 P1 F6 89.5(7)
F2 P1 F6 179.7(7)
F1 P1 F4 176.3(7)
F2 P1 F4 86.2(6)
F6 P1 F4 93.5(7)
F1 P1 F5 91.9(5)
F2 P1 F5 89.8(5)
F6 P1 F5 90.1(5)
F4 P1 F5 90.1(5)
F1 P1 F3 90.5(5)
F2 P1 F3 91.3(5)
F6 P1 F3 88.8(5)
F4 P1 F3 87.5(5)
F5 P1 F3 177.3(5)
C1 S1 Hg1 108.2(3)
C10 S2 Hg1 106.9(3)
C19 O1 Hg1 94.2(5)
C19 O2 Hg1 91.0(5)
H26 O3 H27 107.7
C8 N1 C7 111.4(9)
C8 N1 C4 110.6(8)
C7 N1 C4 108.8(7)
C8 N1 C9 107.5(10)
C7 N1 C9 106.5(9)
C4 N1 C9 112.0(8)
C16 N2 C18 108.4(8)
C16 N2 C13 112.7(7)
C18 N2 C13 109.8(7)
C16 N2 C17 108.6(7)
C18 N2 C17 108.5(9)
C13 N2 C17 108.7(7)
C6 C1 C2 118.6(9)
C6 C1 S1 117.7(7)
C2 C1 S1 123.5(7)
C3 C2 C1 121.1(9)
C3 C2 H2 119.5
C1 C2 H2 119.5
C2 C3 C4 120.4(9)
C2 C3 H3 119.8
C4 C3 H3 119.8
C3 C4 C5 118.5(9)
C3 C4 N1 119.4(8)
C5 C4 N1 122.1(8)
C6 C5 C4 119.8(9)
C6 C5 H5 120.1
C4 C5 H5 120.1
C1 C6 C5 121.5(9)
C1 C6 H6 119.2
C5 C6 H6 119.2
N1 C7 H7A 109.5
N1 C7 H7B 109.5
H7A C7 H7B 109.5
N1 C7 H7C 109.5
H7A C7 H7C 109.5
H7B C7 H7C 109.5
N1 C8 H8A 109.5
N1 C8 H8B 109.5
H8A C8 H8B 109.5
N1 C8 H8C 109.5
H8A C8 H8C 109.5
H8B C8 H8C 109.5
N1 C9 H9A 109.5
N1 C9 H9B 109.5
H9A C9 H9B 109.5
N1 C9 H9C 109.5
H9A C9 H9C 109.5
H9B C9 H9C 109.5
C11 C10 C15 118.6(7)
C11 C10 S2 117.3(6)
C15 C10 S2 124.0(6)
C12 C11 C10 120.7(8)
C12 C11 H11 119.7
C10 C11 H11 119.7
C11 C12 C13 120.7(8)
C11 C12 H12 119.6
C13 C12 H12 119.6
C14 C13 C12 119.1(8)
C14 C13 N2 121.5(7)
C12 C13 N2 119.4(7)
C13 C14 C15 120.0(8)
C13 C14 H14 120.0
C15 C14 H14 120.0
C10 C15 C14 120.9(8)
C10 C15 H15 119.5
C14 C15 H15 119.5
N2 C16 H16A 109.5
N2 C16 H16B 109.5
H16A C16 H16B 109.5
N2 C16 H16C 109.5
H16A C16 H16C 109.5
H16B C16 H16C 109.5
N2 C17 H17A 109.5
N2 C17 H17B 109.5
H17A C17 H17B 109.5
N2 C17 H17C 109.5
H17A C17 H17C 109.5
H17B C17 H17C 109.5
N2 C18 H18A 109.5
N2 C18 H18B 109.5
H18A C18 H18B 109.5
N2 C18 H18C 109.5
H18A C18 H18C 109.5
H18B C18 H18C 109.5
O2 C19 O1 123.5(8)
O2 C19 C20 118.2(8)
O1 C19 C20 118.4(8)
C25 C20 C21 120.2(9)
C25 C20 C19 120.2(8)
C21 C20 C19 119.6(9)
C22 C21 C20 117.5(11)
C22 C21 H21 121.2
C20 C21 H21 121.2
C23 C22 C21 122.8(12)
C23 C22 H22 118.6
C21 C22 H22 118.6
C22 C23 C24 118.8(11)
C22 C23 H23 120.6
C24 C23 H23 120.6
C23 C24 C25 121.1(11)
C23 C24 H24 119.4
C25 C24 H24 119.4
C24 C25 C20 119.5(10)
C24 C25 H25 120.3
C20 C25 H25 120.3

loop_
_geom_bond_atom_site_label_1
_geom_bond_atom_site_label_2
_geom_bond_distance
Hg1 S1 2.338(2)
Hg1 S2 2.347(2)
Hg1 O1 2.553(7)
Hg1 O2 2.638(6)
P1 F1 1.536(9)
P1 F2 1.543(8)
P1 F6 1.546(8)
P1 F4 1.559(9)
P1 F5 1.568(7)
P1 F3 1.577(7)
S1 C1 1.767(10)
S2 C10 1.772(8)
O1 C19 1.272(11)
O2 C19 1.237(10)
O3 H26 0.8200
O3 H27 0.8201
N1 C8 1.469(13)
N1 C7 1.491(12)
N1 C4 1.504(12)
N1 C9 1.511(14)
N2 C16 1.479(11)
N2 C18 1.491(12)
N2 C13 1.493(10)
N2 C17 1.498(11)
C1 C6 1.366(13)
C1 C2 1.381(12)
C2 C3 1.373(13)
C2 H2 0.9400
C3 C4 1.382(12)
C3 H3 0.9400
C4 C5 1.401(13)
C5 C6 1.374(14)
C5 H5 0.9400
C6 H6 0.9400
C7 H7A 0.9700
C7 H7B 0.9700
C7 H7C 0.9700
C8 H8A 0.9700
C8 H8B 0.9700
C8 H8C 0.9700
C9 H9A 0.9700
C9 H9B 0.9700
C9 H9C 0.9700
C10 C11 1.386(11)
C10 C15 1.387(11)
C11 C12 1.373(12)
C11 H11 0.9400
C12 C13 1.394(11)
C12 H12 0.9400
C13 C14 1.381(11)
C14 C15 1.390(12)
C14 H14 0.9400
C15 H15 0.9400
C16 H16A 0.9700
C16 H16B 0.9700
C16 H16C 0.9700
C17 H17A 0.9700
C17 H17B 0.9700
C17 H17C 0.9700
C18 H18A 0.9700
C18 H18B 0.9700
C18 H18C 0.9700
C19 C20 1.509(12)
C20 C25 1.385(13)
C20 C21 1.400(13)
C21 C22 1.389(15)
C21 H21 0.9400
C22 C23 1.356(18)
C22 H22 0.9400
C23 C24 1.371(17)
C23 H23 0.9400
C24 C25 1.381(14)
C24 H24 0.9400
C25 H25 0.9400

loop_
_geom_hbond_atom_site_label_D
_geom_hbond_atom_site_label_H
_geom_hbond_atom_site_label_A
_geom_hbond_distance_DH
_geom_hbond_distance_HA
_geom_hbond_distance_DA
_geom_hbond_angle_DHA
_geom_hbond_site_symmetry_A
O3 H26 O1 0.82 2.34 3.15(2) 172.9 1_645
O3 H27 F4 0.82 2.52 3.333(19) 175.2 5_656
C9 H9C F2 0.97 2.48 3.381(17) 154.7 .
C16 H16A O1 0.97 2.38 3.315(12) 162.1 5_576
C16 H16B F6 0.97 2.51 3.377(12) 149.1 3_566
C17 H17B F6 0.97 2.44 3.335(14) 152.5 3_566
